data_6000647
loop_
_publ_author_name
'Wang, S. H.'
'Wang, M. T.'

_publ_section_title
;
 Studies on divalent thulium ternary iodide
;
_journal_coden_ASTM KTHPDM
_journal_name_full 'Gaodeng Xuexiao Huaxue Xuebao'
_journal_page_first 335
_journal_page_last 339
_journal_volume 19
_journal_year 1998
_chemical_formula_sum 'Cs I3 Tm'
_space_group_name_H-M_alt 'P n m a'
_cell_angle_alpha 90.000
_cell_angle_beta 90.000
_cell_angle_gamma 90.000
_cell_length_a 8.6890
_cell_length_b 12.3390
_cell_length_c 8.5650
_cell_volume 918.28
_cod_database_code 6000647

loop_
_atom_site_label
_atom_site_fract_x
_atom_site_fract_y
_atom_site_fract_z
? ? ? ?
